data_4032905
loop_
_publ_author_name
'Chang, Meng-Yang'
'Chen, Han-Yu'
'Wang, Heui-Sin'

_publ_section_title
;
 Regiocontrolled Synthesis of \a-Sulfonylmethyl o-Nitrostyrenes via
 ZnI2-Mediated Sulfonylation and AgNO2/Pd(PPh3)4-Promoted o-Nitration.
;
_journal_issue 19
_journal_name_full 'The Journal of organic chemistry'
_journal_page_first 10601
_journal_page_last 10610
_journal_paper_doi 10.1021/acs.joc.7b02311
_journal_volume 82
_journal_year 2017
_chemical_formula_sum 'C18 H19 N O2'
_chemical_formula_weight 281.34
_space_group_crystal_system monoclinic
_space_group_IT_number 14
_space_group_name_Hall '-P 2ybc'
_space_group_name_H-M_alt 'P 1 21/c 1'
_symmetry_space_group_name_Hall '-P 2ybc'
_symmetry_space_group_name_H-M 'P 1 21/c 1'
_atom_sites_solution_hydrogens geom
_audit_creation_method SHELXL-2014/6
_cell_angle_alpha 90
_cell_angle_beta 102.556(2)
_cell_angle_gamma 90
_cell_formula_units_Z 4
_cell_length_a 11.1208(9)
_cell_length_b 11.5061(10)
_cell_length_c 11.8471(10)
_cell_measurement_reflns_used 3318
_cell_measurement_temperature 100(2)
_cell_measurement_theta_max 26.2909
_cell_measurement_theta_min 2.4971
_cell_volume 1479.7(2)
_computing_cell_refinement 'SAINT V8.34A (Bruker AXS Inc., 2013)'
_computing_data_collection 'Bruker APEX2'
_computing_data_reduction 'SAINT V8.34A (Bruker AXS Inc., 2013)'
_computing_molecular_graphics 'Bruker SHELXTL'
_computing_publication_material 'Bruker SHELXTL'
_computing_structure_refinement 'SHELXL-2014/6 (Sheldrick, 2014)'
_diffrn_ambient_temperature 100(2)
_diffrn_detector_area_resol_mean 8.3333
_diffrn_measured_fraction_theta_full 0.999
_diffrn_measured_fraction_theta_max 0.989
_diffrn_measurement_device_type 'Bruker APEX-II CCD'
_diffrn_measurement_method '\f and \w scans'
_diffrn_radiation_type MoK\a
_diffrn_radiation_wavelength 0.71073
_diffrn_reflns_av_R_equivalents 0.0343
_diffrn_reflns_av_unetI/netI 0.0290
_diffrn_reflns_Laue_measured_fraction_full 0.999
_diffrn_reflns_Laue_measured_fraction_max 0.989
_diffrn_reflns_limit_h_max 10
_diffrn_reflns_limit_h_min -13
_diffrn_reflns_limit_k_max 14
_diffrn_reflns_limit_k_min -14
_diffrn_reflns_limit_l_max 14
_diffrn_reflns_limit_l_min -14
_diffrn_reflns_number 12327
_diffrn_reflns_point_group_measured_fraction_full 0.999
_diffrn_reflns_point_group_measured_fraction_max 0.989
_diffrn_reflns_theta_full 25.242
_diffrn_reflns_theta_max 26.527
_diffrn_reflns_theta_min 1.876
_exptl_absorpt_coefficient_mu 0.082
_exptl_absorpt_correction_T_max 0.9485
_exptl_absorpt_correction_T_min 0.8424
_exptl_absorpt_correction_type multi-scan
_exptl_absorpt_process_details 'SADABS V2014/4 (Bruker AXS Inc.)'
_exptl_crystal_colour Colorless
_exptl_crystal_density_diffrn 1.263
_exptl_crystal_density_meas ?
_exptl_crystal_density_method 'not measured'
_exptl_crystal_description Lump
_exptl_crystal_F_000 600
_exptl_crystal_size_max 0.20
_exptl_crystal_size_mid 0.15
_exptl_crystal_size_min 0.15
_refine_diff_density_max 0.262
_refine_diff_density_min -0.204
_refine_diff_density_rms 0.038
_refine_ls_extinction_method none
_refine_ls_goodness_of_fit_ref 1.052
_refine_ls_hydrogen_treatment constr
_refine_ls_matrix_type full
_refine_ls_number_parameters 193
_refine_ls_number_reflns 3042
_refine_ls_number_restraints 0
_refine_ls_restrained_S_all 1.052
_refine_ls_R_factor_all 0.0535
_refine_ls_R_factor_gt 0.0426
_refine_ls_shift/su_max 0.000
_refine_ls_shift/su_mean 0.000
_refine_ls_structure_factor_coef Fsqd
_refine_ls_weighting_details 'w=1/[\s^2^(Fo^2^)+(0.0542P)^2^+0.4626P] where P=(Fo^2^+2Fc^2^)/3'
_refine_ls_weighting_scheme calc
_refine_ls_wR_factor_gt 0.1079
_refine_ls_wR_factor_ref 0.1143
_reflns_Friedel_coverage 0.000
_reflns_number_gt 2466
_reflns_number_total 3042
_reflns_threshold_expression 'I > 2\s(I)'
_cod_data_source_file jo7b02311_si_001.cif
_cod_data_source_block mo_161212LT_0m_7a
_cod_depositor_comments
;
The following automatic conversions were performed:

'_exptl_crystal_density_meas' value 'not measured' was changed to '?'
- the value is perceived as not measured.

Automatic conversion script
Id: cif_fix_values 4973 2017-02-22 13:04:09Z antanas 

 Adding full bibliography for 4032901--4032905.cif.
;
_cod_database_code 4032905
_shelx_space_group_comment
;
The symmetry employed for this shelxl refinement is uniquely defined
by the following loop, which should always be used as a source of
symmetry information in preference to the above space-group names.
They are only intended as comments.
;
_shelxl_version_number 2014/6

loop_
_space_group_symop_operation_xyz
'x, y, z'
'-x, y+1/2, -z+1/2'
'-x, -y, -z'
'x, -y-1/2, z-1/2'

loop_
_atom_site_label
_atom_site_type_symbol
_atom_site_fract_x
_atom_site_fract_y
_atom_site_fract_z
_atom_site_U_iso_or_equiv
_atom_site_adp_type
_atom_site_occupancy
_atom_site_site_symmetry_order
_atom_site_calc_flag
_atom_site_refinement_flags_posn
_atom_site_refinement_flags_adp
O1 O 0.83943(13) 0.80132(10) -0.05655(10) 0.0434(3) Uani 1 1 d . .
O2 O 0.85975(12) 0.67132(11) -0.18205(10) 0.0417(3) Uani 1 1 d . .
N1 N 0.84483(11) 0.69921(11) -0.08675(11) 0.0277(3) Uani 1 1 d . .
C1 C 0.83050(12) 0.60745(13) -0.00547(12) 0.0224(3) Uani 1 1 d . .
C2 C 0.82220(13) 0.63875(13) 0.10551(13) 0.0251(3) Uani 1 1 d . .
H19 H 0.8263 0.7180 0.1284 0.030 Uiso 1 1 calc R U
C3 C 0.80784(13) 0.55201(13) 0.18203(12) 0.0246(3) Uani 1 1 d . .
H18 H 0.8034 0.5723 0.2587 0.030 Uiso 1 1 calc R U
C4 C 0.79972(12) 0.43488(13) 0.14917(11) 0.0203(3) Uani 1 1 d . .
C5 C 0.78669(12) 0.34224(13) 0.23883(12) 0.0219(3) Uani 1 1 d . .
C6 C 0.76592(13) 0.22149(13) 0.18699(12) 0.0224(3) Uani 1 1 d . .
C7 C 0.85249(14) 0.14660(13) 0.15654(13) 0.0259(3) Uani 1 1 d . .
H12 H 0.9365 0.1691 0.1680 0.031 Uiso 1 1 calc R U
C8 C 0.81425(15) 0.03909(14) 0.10948(13) 0.0295(4) Uani 1 1 d . .
H11 H 0.8723 -0.0123 0.0881 0.035 Uiso 1 1 calc R U
C9 C 0.69211(15) 0.00599(14) 0.09342(14) 0.0325(4) Uani 1 1 d . .
H1 H 0.6671 -0.0678 0.0607 0.039 Uiso 1 1 calc R U
C10 C 0.60579(14) 0.07935(14) 0.12452(13) 0.0308(4) Uani 1 1 d . .
H2 H 0.5222 0.0559 0.1141 0.037 Uiso 1 1 calc R U
C11 C 0.64327(13) 0.18803(13) 0.17132(12) 0.0252(3) Uani 1 1 d . .
C12 C 0.56620(13) 0.28244(14) 0.21081(13) 0.0278(3) Uani 1 1 d . .
C13 C 0.47781(16) 0.23333(17) 0.28161(16) 0.0411(4) Uani 1 1 d . .
H3 H 0.4160 0.1844 0.2319 0.062 Uiso 1 1 calc R U
H4 H 0.4367 0.2975 0.3125 0.062 Uiso 1 1 calc R U
H5 H 0.5242 0.1867 0.3457 0.062 Uiso 1 1 calc R U
C14 C 0.66702(13) 0.35929(14) 0.28559(13) 0.0263(3) Uani 1 1 d . .
H6 H 0.6813 0.3356 0.3678 0.032 Uiso 1 1 calc R U
H7 H 0.6416 0.4419 0.2795 0.032 Uiso 1 1 calc R U
C15 C 0.49304(15) 0.34986(16) 0.10665(15) 0.0361(4) Uani 1 1 d . .
H8 H 0.5500 0.3833 0.0629 0.054 Uiso 1 1 calc R U
H9 H 0.4465 0.4124 0.1337 0.054 Uiso 1 1 calc R U
H10 H 0.4359 0.2970 0.0567 0.054 Uiso 1 1 calc R U
C16 C 0.90219(13) 0.34742(14) 0.33721(13) 0.0275(3) Uani 1 1 d . .
H15 H 0.9001 0.2836 0.3915 0.041 Uiso 1 1 calc R U
H14 H 0.9043 0.4218 0.3779 0.041 Uiso 1 1 calc R U
H13 H 0.9759 0.3402 0.3050 0.041 Uiso 1 1 calc R U
C17 C 0.80731(13) 0.40762(13) 0.03618(12) 0.0242(3) Uani 1 1 d . .
H17 H 0.8013 0.3287 0.0121 0.029 Uiso 1 1 calc R U
C18 C 0.82337(13) 0.49309(13) -0.04173(12) 0.0249(3) Uani 1 1 d . .
H16 H 0.8293 0.4735 -0.1182 0.030 Uiso 1 1 calc R U

loop_
_atom_site_aniso_label
_atom_site_aniso_U_11
_atom_site_aniso_U_22
_atom_site_aniso_U_33
_atom_site_aniso_U_23
_atom_site_aniso_U_13
_atom_site_aniso_U_12
O1 0.0707(9) 0.0228(6) 0.0355(7) 0.0016(5) 0.0088(6) -0.0037(6)
O2 0.0641(8) 0.0354(7) 0.0322(6) 0.0058(5) 0.0250(6) 0.0027(6)
N1 0.0286(7) 0.0276(7) 0.0263(7) 0.0028(5) 0.0048(5) -0.0011(5)
C1 0.0190(7) 0.0242(8) 0.0239(7) 0.0049(6) 0.0044(6) -0.0007(5)
C2 0.0267(7) 0.0219(8) 0.0258(7) -0.0032(6) 0.0037(6) -0.0027(6)
C3 0.0274(7) 0.0270(8) 0.0198(7) -0.0042(6) 0.0055(6) -0.0019(6)
C4 0.0165(6) 0.0246(7) 0.0200(7) 0.0001(6) 0.0047(5) 0.0000(5)
C5 0.0223(7) 0.0258(8) 0.0186(7) 0.0003(6) 0.0066(6) -0.0002(6)
C6 0.0253(7) 0.0245(8) 0.0182(7) 0.0049(6) 0.0066(6) -0.0005(6)
C7 0.0247(7) 0.0287(8) 0.0253(7) 0.0072(6) 0.0076(6) 0.0041(6)
C8 0.0367(8) 0.0256(8) 0.0281(8) 0.0059(6) 0.0112(7) 0.0084(6)
C9 0.0402(9) 0.0253(9) 0.0322(8) 0.0010(7) 0.0084(7) -0.0001(7)
C10 0.0290(8) 0.0310(9) 0.0331(8) 0.0020(7) 0.0084(7) -0.0047(6)
C11 0.0251(7) 0.0289(8) 0.0226(7) 0.0041(6) 0.0074(6) 0.0008(6)
C12 0.0228(7) 0.0316(9) 0.0312(8) 0.0010(7) 0.0105(6) -0.0006(6)
C13 0.0326(9) 0.0463(11) 0.0511(11) -0.0023(9) 0.0240(8) -0.0051(8)
C14 0.0262(7) 0.0314(9) 0.0239(7) 0.0012(6) 0.0114(6) 0.0006(6)
C15 0.0252(8) 0.0415(10) 0.0406(9) -0.0018(8) 0.0050(7) 0.0054(7)
C16 0.0250(7) 0.0356(9) 0.0217(7) 0.0035(6) 0.0047(6) -0.0018(6)
C17 0.0307(8) 0.0204(8) 0.0233(7) -0.0016(6) 0.0096(6) 0.0019(6)
C18 0.0292(7) 0.0269(8) 0.0207(7) -0.0004(6) 0.0101(6) 0.0026(6)

loop_
_atom_type_symbol
_atom_type_description
_atom_type_scat_dispersion_real
_atom_type_scat_dispersion_imag
_atom_type_scat_source
C C 0.0033 0.0016 'International Tables Vol C Tables 4.2.6.8 and 6.1.1.4'
H H 0.0000 0.0000 'International Tables Vol C Tables 4.2.6.8 and 6.1.1.4'
N N 0.0061 0.0033 'International Tables Vol C Tables 4.2.6.8 and 6.1.1.4'
O O 0.0106 0.0060 'International Tables Vol C Tables 4.2.6.8 and 6.1.1.4'

loop_
_geom_angle_atom_site_label_1
_geom_angle_atom_site_label_2
_geom_angle_atom_site_label_3
_geom_angle
O2 N1 O1 122.98(13)
O2 N1 C1 118.45(13)
O1 N1 C1 118.56(13)
C18 C1 C2 122.11(13)
C18 C1 N1 119.39(13)
C2 C1 N1 118.49(13)
C3 C2 C1 118.44(14)
C3 C2 H19 120.8
C1 C2 H19 120.8
C2 C3 C4 121.53(13)
C2 C3 H18 119.2
C4 C3 H18 119.2
C17 C4 C3 118.00(13)
C17 C4 C5 122.87(13)
C3 C4 C5 119.11(12)
C6 C5 C4 112.66(11)
C6 C5 C16 111.80(12)
C4 C5 C16 108.00(11)
C6 C5 C14 101.10(11)
C4 C5 C14 112.00(11)
C16 C5 C14 111.26(11)
C11 C6 C7 120.40(14)
C11 C6 C5 111.49(13)
C7 C6 C5 128.11(13)
C8 C7 C6 119.11(14)
C8 C7 H12 120.4
C6 C7 H12 120.4
C9 C8 C7 120.50(14)
C9 C8 H11 119.8
C7 C8 H11 119.8
C8 C9 C10 120.76(15)
C8 C9 H1 119.6
C10 C9 H1 119.6
C9 C10 C11 119.15(14)
C9 C10 H2 120.4
C11 C10 H2 120.4
C6 C11 C10 120.08(14)
C6 C11 C12 111.33(13)
C10 C11 C12 128.60(14)
C11 C12 C13 112.14(14)
C11 C12 C15 110.50(12)
C13 C12 C15 109.63(13)
C11 C12 C14 101.42(11)
C13 C12 C14 111.64(13)
C15 C12 C14 111.32(13)
C12 C13 H3 109.5
C12 C13 H4 109.5
H3 C13 H4 109.5
C12 C13 H5 109.5
H3 C13 H5 109.5
H4 C13 H5 109.5
C12 C14 C5 107.02(11)
C12 C14 H6 110.3
C5 C14 H6 110.3
C12 C14 H7 110.3
C5 C14 H7 110.3
H6 C14 H7 108.6
C12 C15 H8 109.5
C12 C15 H9 109.5
H8 C15 H9 109.5
C12 C15 H10 109.5
H8 C15 H10 109.5
H9 C15 H10 109.5
C5 C16 H15 109.5
C5 C16 H14 109.5
H15 C16 H14 109.5
C5 C16 H13 109.5
H15 C16 H13 109.5
H14 C16 H13 109.5
C18 C17 C4 121.51(14)
C18 C17 H17 119.2
C4 C17 H17 119.2
C1 C18 C17 118.40(13)
C1 C18 H16 120.8
C17 C18 H16 120.8

loop_
_geom_bond_atom_site_label_1
_geom_bond_atom_site_label_2
_geom_bond_distance
O1 N1 1.2334(17)
O2 N1 1.2194(17)
N1 C1 1.4608(18)
C1 C18 1.381(2)
C1 C2 1.386(2)
C2 C3 1.381(2)
C2 H19 0.9500
C3 C4 1.400(2)
C3 H18 0.9500
C4 C17 1.3951(19)
C4 C5 1.5338(19)
C5 C6 1.516(2)
C5 C16 1.537(2)
C5 C14 1.5610(18)
C6 C11 1.390(2)
C6 C7 1.397(2)
C7 C8 1.385(2)
C7 H12 0.9500
C8 C9 1.383(2)
C8 H11 0.9500
C9 C10 1.387(2)
C9 H1 0.9500
C10 C11 1.394(2)
C10 H2 0.9500
C11 C12 1.519(2)
C12 C13 1.532(2)
C12 C15 1.533(2)
C12 C14 1.547(2)
C13 H3 0.9800
C13 H4 0.9800
C13 H5 0.9800
C14 H6 0.9900
C14 H7 0.9900
C15 H8 0.9800
C15 H9 0.9800
C15 H10 0.9800
C16 H15 0.9800
C16 H14 0.9800
C16 H13 0.9800
C17 C18 1.387(2)
C17 H17 0.9500
C18 H16 0.9500
